data_2235385
loop_
_publ_author_name
'Ikotun, Adebomi A.'
'Adelani, Pius O.'
'Egharevba, Gabriel O.'

_publ_section_title
;
 1-Benzyl-3-[(4-methylphenyl)imino]indolin-2-one
;
_journal_coeditor_code BX2411
_journal_issue 7
_journal_name_full 'Acta Crystallographica Section E'
_journal_page_first o2098
_journal_paper_doi 10.1107/S1600536812024506
_journal_volume 68
_journal_year 2012
_chemical_formula_iupac 'C22 H18 N2 O'
_chemical_formula_moiety 'C22 H18 N2 O'
_chemical_formula_sum 'C22 H18 N2 O'
_chemical_formula_weight 326.38
_chemical_melting_point 427
_chemical_name_common isatin
_chemical_name_systematic
;
1-Benzyl-3-[(4-methylphenyl)imino]indolin-2-one
;
_space_group_IT_number 14
_symmetry_cell_setting monoclinic
_symmetry_space_group_name_Hall '-P 2ybc'
_symmetry_space_group_name_H-M 'P 1 21/c 1'
_atom_sites_solution_hydrogens geom
_atom_sites_solution_primary direct
_atom_sites_solution_secondary difmap
_audit_creation_method SHELXL-97
_cell_angle_alpha 90.00
_cell_angle_beta 113.596(3)
_cell_angle_gamma 90.00
_cell_formula_units_Z 4
_cell_length_a 10.174(2)
_cell_length_b 15.086(4)
_cell_length_c 11.714(3)
_cell_measurement_reflns_used 3069
_cell_measurement_temperature 296(2)
_cell_measurement_theta_max 25.55
_cell_measurement_theta_min 2.57
_cell_volume 1647.6(7)
_computing_cell_refinement 'SAINT (Bruker, 2000)'
_computing_data_collection 'SMART (Bruker, 2000)'
_computing_data_reduction 'SAINT (Bruker, 2000)'
_computing_molecular_graphics 'PLATON (Spek, 2009)'
_computing_publication_material 'SHELXTL (Sheldrick, 2008)'
_computing_structure_refinement 'SHELXL97 (Sheldrick, 2008)'
_computing_structure_solution 'SHELXS97 (Sheldrick, 2008)'
_diffrn_ambient_temperature 296(2)
_diffrn_measured_fraction_theta_full 0.996
_diffrn_measured_fraction_theta_max 0.996
_diffrn_measurement_device_type 'Bruker SMART CCD area-detector'
_diffrn_measurement_method 'phi and omega scans'
_diffrn_radiation_monochromator graphite
_diffrn_radiation_source 'fine-focus sealed tube'
_diffrn_radiation_type MoK\a
_diffrn_radiation_wavelength 0.71073
_diffrn_reflns_av_R_equivalents 0.0668
_diffrn_reflns_av_sigmaI/netI 0.0640
_diffrn_reflns_limit_h_max 13
_diffrn_reflns_limit_h_min -12
_diffrn_reflns_limit_k_max 19
_diffrn_reflns_limit_k_min -19
_diffrn_reflns_limit_l_max 15
_diffrn_reflns_limit_l_min -15
_diffrn_reflns_number 18815
_diffrn_reflns_theta_full 27.47
_diffrn_reflns_theta_max 27.47
_diffrn_reflns_theta_min 2.18
_exptl_absorpt_coefficient_mu 0.082
_exptl_absorpt_correction_type none
_exptl_crystal_colour orange
_exptl_crystal_density_diffrn 1.316
_exptl_crystal_density_method 'not measured'
_exptl_crystal_description 'rectangular plate'
_exptl_crystal_F_000 688
_exptl_crystal_size_max 0.035
_exptl_crystal_size_mid 0.023
_exptl_crystal_size_min 0.012
_refine_diff_density_max 0.354
_refine_diff_density_min -0.310
_refine_ls_extinction_coef 0.0075(12)
_refine_ls_extinction_expression Fc^*^=kFc[1+0.001xFc^2^\l^3^/sin(2\q)]^-1/4^
_refine_ls_extinction_method 'SHELXL97 (Sheldrick, 2008)'
_refine_ls_goodness_of_fit_ref 0.923
_refine_ls_hydrogen_treatment constr
_refine_ls_matrix_type full
_refine_ls_number_parameters 227
_refine_ls_number_reflns 3763
_refine_ls_number_restraints 0
_refine_ls_restrained_S_all 0.923
_refine_ls_R_factor_all 0.0727
_refine_ls_R_factor_gt 0.0417
_refine_ls_shift/su_max 0.000
_refine_ls_shift/su_mean 0.000
_refine_ls_structure_factor_coef Fsqd
_refine_ls_weighting_details 'calc w=1/[\s^2^(Fo^2^)+(0.0513P)^2^+0.0000P] where P=(Fo^2^+2Fc^2^)/3'
_refine_ls_weighting_scheme calc
_refine_ls_wR_factor_gt 0.0955
_refine_ls_wR_factor_ref 0.1047
_reflns_number_gt 2456
_reflns_number_total 3763
_reflns_threshold_expression I>2sigma(I)
_cod_data_source_file bx2411.cif
_cod_data_source_block I
_cod_original_cell_volume 1647.5(7)
_cod_original_sg_symbol_H-M 'P 21/c'
_cod_database_code 2235385
_cod_database_fobs_code 2235385

loop_
_symmetry_equiv_pos_as_xyz
'x, y, z'
'-x, y+1/2, -z+1/2'
'-x, -y, -z'
'x, -y-1/2, z-1/2'

loop_
_atom_site_type_symbol
_atom_site_label
_atom_site_fract_x
_atom_site_fract_y
_atom_site_fract_z
_atom_site_U_iso_or_equiv
_atom_site_adp_type
_atom_site_calc_flag
_atom_site_refinement_flags
_atom_site_occupancy
_atom_site_symmetry_multiplicity
O O1 0.30165(11) 0.19312(7) 0.89390(10) 0.0256(3) Uani d . 1 1
N N1 0.23619(13) 0.32278(8) 0.77977(12) 0.0192(3) Uani d . 1 1
N N2 0.06155(13) 0.22984(8) 0.95540(12) 0.0195(3) Uani d . 1 1
C C18 -0.15861(16) 0.18456(10) 0.97075(14) 0.0221(4) Uani d . 1 1
H H18A -0.1610 0.1353 0.9223 0.027 Uiso calc R 1 1
C C19 -0.26219(17) 0.19479(11) 1.01801(15) 0.0237(4) Uani d . 1 1
H H19A -0.3354 0.1531 0.9984 0.028 Uiso calc R 1 1
C C6 -0.10985(17) 0.48946(10) 0.72028(14) 0.0217(4) Uani d . 1 1
H H6A -0.1886 0.5253 0.7085 0.026 Uiso calc R 1 1
C C8 0.09598(16) 0.45662(10) 0.67264(14) 0.0204(4) Uani d . 1 1
H H8A 0.1541 0.4694 0.6305 0.024 Uiso calc R 1 1
C C9 0.12438(16) 0.38541(10) 0.75280(14) 0.0179(3) Uani d . 1 1
C C11 0.43743(16) 0.40255(10) 0.75565(14) 0.0197(4) Uani d . 1 1
C C22 -0.04756(17) 0.32009(10) 1.06994(14) 0.0226(4) Uani d . 1 1
H H22A 0.0236 0.3629 1.0872 0.027 Uiso calc R 1 1
C C5 -0.08057(16) 0.41752(10) 0.80063(14) 0.0203(4) Uani d . 1 1
H H5A -0.1394 0.4046 0.8421 0.024 Uiso calc R 1 1
C C10 0.34082(17) 0.32210(10) 0.72300(15) 0.0233(4) Uani d . 1 1
H H10A 0.2900 0.3190 0.6332 0.028 Uiso calc R 1 1
H H10B 0.3996 0.2693 0.7499 0.028 Uiso calc R 1 1
C C17 -0.05075(16) 0.24753(10) 0.99516(14) 0.0192(3) Uani d . 1 1
C C4 0.03861(16) 0.36512(10) 0.81794(14) 0.0178(3) Uani d . 1 1
C C20 -0.25950(16) 0.26584(10) 1.09418(14) 0.0211(4) Uani d . 1 1
C C7 -0.02307(16) 0.50861(10) 0.65726(14) 0.0209(4) Uani d . 1 1
H H7A -0.0449 0.5571 0.6038 0.025 Uiso calc R 1 1
C C21 -0.15100(17) 0.32812(10) 1.11853(15) 0.0236(4) Uani d . 1 1
H H21A -0.1476 0.3765 1.1688 0.028 Uiso calc R 1 1
C C3 0.09602(16) 0.28278(10) 0.88691(14) 0.0182(3) Uani d . 1 1
C C2 0.22451(16) 0.25759(10) 0.85647(14) 0.0196(3) Uani d . 1 1
C C16 0.52131(17) 0.42307(11) 0.87874(15) 0.0249(4) Uani d . 1 1
H H16A 0.5174 0.3873 0.9420 0.030 Uiso calc R 1 1
C C12 0.44522(17) 0.45665(12) 0.66264(16) 0.0289(4) Uani d . 1 1
H H12A 0.3903 0.4435 0.5795 0.035 Uiso calc R 1 1
C C13 0.53422(18) 0.53003(12) 0.69284(18) 0.0339(5) Uani d . 1 1
H H13A 0.5386 0.5660 0.6300 0.041 Uiso calc R 1 1
C C15 0.61098(18) 0.49624(12) 0.90861(17) 0.0315(4) Uani d . 1 1
H H15A 0.6676 0.5090 0.9916 0.038 Uiso calc R 1 1
C C14 0.61647(18) 0.54999(11) 0.81580(18) 0.0332(5) Uani d . 1 1
H H14A 0.6755 0.5997 0.8359 0.040 Uiso calc R 1 1
C C23 -0.36913(18) 0.27314(12) 1.15025(16) 0.0290(4) Uani d . 1 1
H H23A -0.3515 0.3259 1.2000 0.044 Uiso calc R 1 1
H H23B -0.3622 0.2223 1.2016 0.044 Uiso calc R 1 1
H H23C -0.4635 0.2759 1.0848 0.044 Uiso calc R 1 1

loop_
_atom_site_aniso_label
_atom_site_aniso_U_11
_atom_site_aniso_U_22
_atom_site_aniso_U_33
_atom_site_aniso_U_12
_atom_site_aniso_U_13
_atom_site_aniso_U_23
O1 0.0239(6) 0.0211(6) 0.0327(7) 0.0069(5) 0.0122(5) 0.0020(5)
N1 0.0175(7) 0.0178(7) 0.0251(7) 0.0009(5) 0.0115(6) 0.0001(5)
N2 0.0186(7) 0.0179(7) 0.0218(7) -0.0012(5) 0.0077(6) -0.0007(6)
C18 0.0239(9) 0.0178(8) 0.0236(9) -0.0010(7) 0.0084(7) -0.0019(7)
C19 0.0185(8) 0.0245(9) 0.0268(9) -0.0041(7) 0.0076(7) 0.0006(7)
C6 0.0198(8) 0.0183(8) 0.0271(9) 0.0023(7) 0.0094(7) -0.0022(7)
C8 0.0205(8) 0.0195(8) 0.0231(8) -0.0037(7) 0.0108(7) -0.0019(7)
C9 0.0169(8) 0.0146(8) 0.0224(8) -0.0011(6) 0.0080(7) -0.0033(6)
C11 0.0163(8) 0.0205(8) 0.0259(9) 0.0039(6) 0.0123(7) 0.0011(7)
C22 0.0214(9) 0.0208(9) 0.0255(9) -0.0043(7) 0.0091(7) -0.0014(7)
C5 0.0195(8) 0.0198(8) 0.0241(9) -0.0014(7) 0.0112(7) -0.0015(7)
C10 0.0207(9) 0.0257(9) 0.0277(9) 0.0017(7) 0.0140(7) -0.0037(7)
C17 0.0194(8) 0.0183(8) 0.0188(8) 0.0027(6) 0.0067(7) 0.0041(6)
C4 0.0172(8) 0.0158(8) 0.0201(8) -0.0019(6) 0.0071(7) -0.0020(6)
C20 0.0189(8) 0.0239(9) 0.0192(8) 0.0017(7) 0.0065(7) 0.0027(7)
C7 0.0240(9) 0.0161(8) 0.0221(9) -0.0008(7) 0.0086(7) 0.0002(6)
C21 0.0250(9) 0.0242(9) 0.0224(9) -0.0011(7) 0.0102(7) -0.0043(7)
C3 0.0161(8) 0.0153(8) 0.0215(8) -0.0018(6) 0.0057(7) -0.0027(6)
C2 0.0187(8) 0.0181(8) 0.0218(8) -0.0018(7) 0.0078(7) -0.0036(7)
C16 0.0245(9) 0.0267(9) 0.0266(9) 0.0012(7) 0.0136(8) 0.0030(7)
C12 0.0179(8) 0.0421(11) 0.0277(9) 0.0035(8) 0.0102(7) 0.0101(8)
C13 0.0218(9) 0.0368(11) 0.0476(12) 0.0062(8) 0.0185(9) 0.0211(9)
C15 0.0265(10) 0.0343(10) 0.0362(11) -0.0052(8) 0.0152(9) -0.0097(8)
C14 0.0229(9) 0.0217(9) 0.0617(13) -0.0011(7) 0.0238(9) -0.0011(9)
C23 0.0250(9) 0.0378(10) 0.0264(9) -0.0001(8) 0.0125(8) 0.0007(8)

loop_
_atom_type_symbol
_atom_type_description
_atom_type_scat_dispersion_real
_atom_type_scat_dispersion_imag
_atom_type_scat_source
C C 0.0033 0.0016 'International Tables Vol C Tables 4.2.6.8 and 6.1.1.4'
H H 0.0000 0.0000 'International Tables Vol C Tables 4.2.6.8 and 6.1.1.4'
N N 0.0061 0.0033 'International Tables Vol C Tables 4.2.6.8 and 6.1.1.4'
O O 0.0106 0.0060 'International Tables Vol C Tables 4.2.6.8 and 6.1.1.4'

loop_
_geom_angle_atom_site_label_1
_geom_angle_atom_site_label_2
_geom_angle_atom_site_label_3
_geom_angle
C2 N1 C9 110.69(13)
C2 N1 C10 124.27(13)
C9 N1 C10 124.73(13)
C3 N2 C17 123.20(13)
C19 C18 C17 120.45(15)
C19 C18 H18A 119.8
C17 C18 H18A 119.8
C18 C19 C20 121.47(15)
C18 C19 H19A 119.3
C20 C19 H19A 119.3
C5 C6 C7 120.88(15)
C5 C6 H6A 119.6
C7 C6 H6A 119.6
C9 C8 C7 117.45(14)
C9 C8 H8A 121.3
C7 C8 H8A 121.3
C8 C9 C4 122.25(14)
C8 C9 N1 127.10(14)
C4 C9 N1 110.64(13)
C16 C11 C12 118.72(15)
C16 C11 C10 120.68(14)
C12 C11 C10 120.60(15)
C21 C22 C17 119.70(14)
C21 C22 H22A 120.1
C17 C22 H22A 120.1
C6 C5 C4 118.71(14)
C6 C5 H5A 120.6
C4 C5 H5A 120.6
N1 C10 C11 113.38(12)
N1 C10 H10A 108.9
C11 C10 H10A 108.9
N1 C10 H10B 108.9
C11 C10 H10B 108.9
H10A C10 H10B 107.7
C18 C17 C22 118.88(15)
C18 C17 N2 118.41(14)
C22 C17 N2 122.27(14)
C5 C4 C9 119.44(14)
C5 C4 C3 133.73(14)
C9 C4 C3 106.64(13)
C19 C20 C21 117.63(15)
C19 C20 C23 120.58(15)
C21 C20 C23 121.78(15)
C6 C7 C8 121.26(15)
C6 C7 H7A 119.4
C8 C7 H7A 119.4
C22 C21 C20 121.84(15)
C22 C21 H21A 119.1
C20 C21 H21A 119.1
N2 C3 C4 136.53(14)
N2 C3 C2 117.71(13)
C4 C3 C2 105.65(12)
O1 C2 N1 126.74(15)
O1 C2 C3 126.97(14)
N1 C2 C3 106.29(13)
C15 C16 C11 120.69(16)
C15 C16 H16A 119.7
C11 C16 H16A 119.7
C13 C12 C11 120.44(17)
C13 C12 H12A 119.8
C11 C12 H12A 119.8
C14 C13 C12 120.23(16)
C14 C13 H13A 119.9
C12 C13 H13A 119.9
C14 C15 C16 120.09(17)
C14 C15 H15A 120.0
C16 C15 H15A 120.0
C15 C14 C13 119.82(17)
C15 C14 H14A 120.1
C13 C14 H14A 120.1
C20 C23 H23A 109.5
C20 C23 H23B 109.5
H23A C23 H23B 109.5
C20 C23 H23C 109.5
H23A C23 H23C 109.5
H23B C23 H23C 109.5

loop_
_geom_bond_atom_site_label_1
_geom_bond_atom_site_label_2
_geom_bond_distance
O1 C2 1.2160(18)
N1 C2 1.3690(19)
N1 C9 1.4137(19)
N1 C10 1.4636(19)
N2 C3 1.2767(19)
N2 C17 1.4210(19)
C18 C19 1.381(2)
C18 C17 1.392(2)
C18 H18A 0.9300
C19 C20 1.388(2)
C19 H19A 0.9300
C6 C5 1.389(2)
C6 C7 1.389(2)
C6 H6A 0.9300
C8 C9 1.379(2)
C8 C7 1.393(2)
C8 H8A 0.9300
C9 C4 1.404(2)
C11 C16 1.385(2)
C11 C12 1.389(2)
C11 C10 1.511(2)
C22 C21 1.388(2)
C22 C17 1.394(2)
C22 H22A 0.9300
C5 C4 1.393(2)
C5 H5A 0.9300
C10 H10A 0.9700
C10 H10B 0.9700
C4 C3 1.469(2)
C20 C21 1.389(2)
C20 C23 1.508(2)
C7 H7A 0.9300
C21 H21A 0.9300
C3 C2 1.534(2)
C16 C15 1.385(2)
C16 H16A 0.9300
C12 C13 1.383(2)
C12 H12A 0.9300
C13 C14 1.379(3)
C13 H13A 0.9300
C15 C14 1.375(2)
C15 H15A 0.9300
C14 H14A 0.9300
C23 H23A 0.9600
C23 H23B 0.9600
C23 H23C 0.9600

loop_
_cod_related_entry_id
_cod_related_entry_database
_cod_related_entry_code
1 ChemSpider 10845552
